data_7107109
loop_
_publ_author_name
'Dan-Dan Li'
'Ting-Ting Yuan'
'Guan-Wu Wang'

_publ_section_title
;
 Synthesis of isoindolinones via palladium-catalyzed C-H activation of
 N-methoxybenzamides
;
_journal_name_full Chem.Commun.
_journal_page_first 12789
_journal_paper_doi 10.1039/c1cc15897j
_journal_volume 47
_journal_year 2011
_chemical_formula_sum 'C12 H11 N O4'
_chemical_formula_weight 233.22
_chemical_name_systematic
;
?
;
_space_group_IT_number 14
_symmetry_cell_setting monoclinic
_symmetry_space_group_name_Hall '-P 2ybc'
_symmetry_space_group_name_H-M 'P 1 21/c 1'
_atom_sites_solution_hydrogens geom
_atom_sites_solution_primary direct
_atom_sites_solution_secondary difmap
_audit_creation_method SHELXL-97
_cell_angle_alpha 90.00
_cell_angle_beta 107.729(8)
_cell_angle_gamma 90.00
_cell_formula_units_Z 4
_cell_length_a 8.0492(6)
_cell_length_b 19.9116(11)
_cell_length_c 7.3009(5)
_cell_measurement_reflns_used 1748
_cell_measurement_temperature 291(2)
_cell_measurement_theta_max 67.4731
_cell_measurement_theta_min 4.4446
_cell_volume 1114.56(14)
_computing_cell_refinement 'CrysAlisPro (Oxford Diffraction Ltd.)'
_computing_data_collection 'CrysAlisPro (Oxford Diffraction Ltd.)'
_computing_data_reduction 'CrysAlisPro (Oxford Diffraction Ltd.)'
_computing_molecular_graphics 'Ortep-3 (L. J. Farrugia, 2001)'
_computing_publication_material SHELXL-97
_computing_structure_refinement 'SHELXL-97 (Sheldrick, 1997)'
_computing_structure_solution 'SHELXS-97 (Sheldrick, 1997)'
_diffrn_ambient_temperature 291(2)
_diffrn_detector_area_resol_mean 15.9149
_diffrn_measured_fraction_theta_full 0.970
_diffrn_measured_fraction_theta_max 0.970
_diffrn_measurement_device_type 'Gemini S Ultra, Oxford Diffraction'
_diffrn_measurement_method '\w scans'
_diffrn_radiation_monochromator mirror
_diffrn_radiation_source 'Enhance Ultra (Cu) X-ray Source'
_diffrn_radiation_type CuK\a
_diffrn_radiation_wavelength 1.54184
_diffrn_reflns_av_R_equivalents 0.0224
_diffrn_reflns_av_sigmaI/netI 0.0348
_diffrn_reflns_limit_h_max 9
_diffrn_reflns_limit_h_min -9
_diffrn_reflns_limit_k_max 23
_diffrn_reflns_limit_k_min -23
_diffrn_reflns_limit_l_max 6
_diffrn_reflns_limit_l_min -8
_diffrn_reflns_number 3702
_diffrn_reflns_theta_full 67.37
_diffrn_reflns_theta_max 67.37
_diffrn_reflns_theta_min 4.44
_exptl_absorpt_coefficient_mu 0.888
_exptl_absorpt_correction_T_max 0.8424
_exptl_absorpt_correction_T_min 0.7765
_exptl_absorpt_correction_type multi-scan
_exptl_absorpt_process_details
;
CrysAlisPro, Oxford Diffraction Ltd.,
Version 1.171.34.44 (release 25-10-2010 CrysAlis171 .NET)
(compiled Oct 25 2010,18:11:34)
Empirical absorption correction using spherical harmonics,
implemented in SCALE3 ABSPACK scaling algorithm.
;
_exptl_crystal_density_diffrn 1.390
_exptl_crystal_density_method 'not measured'
_exptl_crystal_F_000 488
_exptl_crystal_size_max 0.30
_exptl_crystal_size_mid 0.20
_exptl_crystal_size_min 0.20
_refine_diff_density_max 0.201
_refine_diff_density_min -0.198
_refine_diff_density_rms 0.043
_refine_ls_extinction_coef 0.0101(7)
_refine_ls_extinction_expression Fc^*^=kFc[1+0.001xFc^2^\l^3^/sin(2\q)]^-1/4^
_refine_ls_extinction_method SHELXL
_refine_ls_goodness_of_fit_ref 1.087
_refine_ls_hydrogen_treatment constr
_refine_ls_matrix_type full
_refine_ls_number_parameters 157
_refine_ls_number_reflns 1950
_refine_ls_number_restraints 0
_refine_ls_restrained_S_all 1.087
_refine_ls_R_factor_all 0.0464
_refine_ls_R_factor_gt 0.0380
_refine_ls_shift/su_max 0.000
_refine_ls_shift/su_mean 0.000
_refine_ls_structure_factor_coef Fsqd
_refine_ls_weighting_details 'calc w=1/[\s^2^(Fo^2^)+(0.0402P)^2^+0.0855P] where P=(Fo^2^+2Fc^2^)/3'
_refine_ls_weighting_scheme calc
_refine_ls_wR_factor_gt 0.0931
_refine_ls_wR_factor_ref 0.1052
_reflns_number_gt 1623
_reflns_number_total 1950
_reflns_threshold_expression >2sigma(I)
_cod_data_source_file c1cc15897j.txt
_cod_data_source_block 110112
_cod_original_cell_volume 1114.56(13)
_cod_original_sg_symbol_H-M 'P 21/c'
_cod_database_code 7107109

loop_
_symmetry_equiv_pos_as_xyz
'x, y, z'
'-x, y+1/2, -z+1/2'
'-x, -y, -z'
'x, -y-1/2, z-1/2'

loop_
_atom_site_label
_atom_site_type_symbol
_atom_site_fract_x
_atom_site_fract_y
_atom_site_fract_z
_atom_site_U_iso_or_equiv
_atom_site_adp_type
_atom_site_occupancy
_atom_site_symmetry_multiplicity
_atom_site_calc_flag
_atom_site_refinement_flags
O4 O 0.88108(17) 0.38002(6) 1.12977(17) 0.0568(4) Uani 1 1 d .
O1 O 0.81703(18) 0.03264(6) 1.09069(19) 0.0658(4) Uani 1 1 d .
O2 O 1.03194(16) 0.14604(6) 1.22097(16) 0.0560(4) Uani 1 1 d .
O3 O 0.65343(19) 0.34703(6) 0.88309(18) 0.0645(4) Uani 1 1 d .
C9 C 0.8560(2) 0.26658(8) 1.0737(2) 0.0465(4) Uani 1 1 d .
H9 H 0.9671 0.2657 1.1619 0.056 Uiso 1 1 calc R
N1 N 0.86921(18) 0.14669(7) 1.08663(19) 0.0485(4) Uani 1 1 d .
C10 C 0.7817(2) 0.33302(9) 1.0145(2) 0.0480(4) Uani 1 1 d .
C3 C 0.4707(2) 0.21755(9) 0.7625(2) 0.0499(4) Uani 1 1 d .
H3 H 0.4736 0.2639 0.7479 0.060 Uiso 1 1 calc R
C4 C 0.6104(2) 0.18374(8) 0.8875(2) 0.0421(4) Uani 1 1 d .
C5 C 0.6026(2) 0.11389(8) 0.9039(2) 0.0473(4) Uani 1 1 d .
C2 C 0.3270(2) 0.18043(10) 0.6602(3) 0.0576(5) Uani 1 1 d .
H2 H 0.2329 0.2024 0.5750 0.069 Uiso 1 1 calc R
C1 C 0.3192(2) 0.11150(10) 0.6809(3) 0.0629(5) Uani 1 1 d .
H1 H 0.2198 0.0881 0.6118 0.076 Uiso 1 1 calc R
C11 C 0.8283(3) 0.44866(9) 1.0834(3) 0.0657(5) Uani 1 1 d .
H11A H 0.8331 0.4590 0.9567 0.099 Uiso 1 1 calc R
H11C H 0.9053 0.4781 1.1750 0.099 Uiso 1 1 calc R
H11B H 0.7112 0.4547 1.0878 0.099 Uiso 1 1 calc R
C8 C 0.7819(2) 0.20668(8) 1.0151(2) 0.0428(4) Uani 1 1 d .
C12 C 1.1611(2) 0.12827(11) 1.1290(3) 0.0662(5) Uani 1 1 d .
H12B H 1.1550 0.1592 1.0263 0.099 Uiso 1 1 calc R
H12A H 1.1390 0.0836 1.0781 0.099 Uiso 1 1 calc R
H12C H 1.2751 0.1302 1.2213 0.099 Uiso 1 1 calc R
C6 C 0.4584(2) 0.07712(10) 0.8038(3) 0.0578(5) Uani 1 1 d .
H6 H 0.4548 0.0308 0.8183 0.069 Uiso 1 1 calc R
C7 C 0.7701(2) 0.08927(8) 1.0363(2) 0.0490(4) Uani 1 1 d .

loop_
_atom_site_aniso_label
_atom_site_aniso_U_11
_atom_site_aniso_U_22
_atom_site_aniso_U_33
_atom_site_aniso_U_23
_atom_site_aniso_U_13
_atom_site_aniso_U_12
O4 0.0576(8) 0.0512(7) 0.0563(7) -0.0066(5) 0.0096(6) -0.0108(6)
O1 0.0659(9) 0.0525(7) 0.0726(8) 0.0110(6) 0.0113(7) 0.0024(6)
O2 0.0432(7) 0.0704(8) 0.0446(6) 0.0000(5) -0.0014(5) 0.0049(6)
O3 0.0636(8) 0.0542(7) 0.0608(8) 0.0028(6) -0.0030(7) -0.0051(6)
C9 0.0406(8) 0.0546(10) 0.0410(8) -0.0022(7) 0.0076(7) -0.0059(7)
N1 0.0384(7) 0.0540(8) 0.0459(7) 0.0015(6) 0.0021(6) 0.0002(6)
C10 0.0469(9) 0.0542(9) 0.0438(8) -0.0042(7) 0.0149(8) -0.0107(8)
C3 0.0416(9) 0.0537(9) 0.0512(9) -0.0040(7) 0.0091(8) 0.0012(7)
C4 0.0375(8) 0.0499(9) 0.0391(7) -0.0023(6) 0.0118(6) -0.0024(7)
C5 0.0450(9) 0.0501(9) 0.0465(8) 0.0010(7) 0.0133(7) -0.0043(7)
C2 0.0363(8) 0.0676(12) 0.0620(10) -0.0060(9) 0.0047(8) 0.0009(8)
C1 0.0407(9) 0.0711(12) 0.0702(12) -0.0100(10) 0.0068(9) -0.0113(9)
C11 0.0779(13) 0.0509(10) 0.0693(12) -0.0048(9) 0.0238(11) -0.0127(10)
C8 0.0398(8) 0.0520(9) 0.0358(7) 0.0001(6) 0.0103(7) -0.0011(7)
C12 0.0446(10) 0.0725(12) 0.0773(13) -0.0044(10) 0.0123(10) 0.0038(9)
C6 0.0507(10) 0.0548(10) 0.0658(11) -0.0033(8) 0.0145(9) -0.0112(8)
C7 0.0484(9) 0.0510(9) 0.0470(9) 0.0027(7) 0.0136(8) -0.0011(8)

loop_
_atom_type_symbol
_atom_type_description
_atom_type_scat_dispersion_real
_atom_type_scat_dispersion_imag
_atom_type_scat_source
C C 0.0181 0.0091 'International Tables Vol C Tables 4.2.6.8 and 6.1.1.4'
H H 0.0000 0.0000 'International Tables Vol C Tables 4.2.6.8 and 6.1.1.4'
N N 0.0311 0.0180 'International Tables Vol C Tables 4.2.6.8 and 6.1.1.4'
O O 0.0492 0.0322 'International Tables Vol C Tables 4.2.6.8 and 6.1.1.4'

loop_
_geom_angle_atom_site_label_1
_geom_angle_atom_site_label_2
_geom_angle_atom_site_label_3
_geom_angle
C10 O4 C11 115.84(14)
N1 O2 C12 109.55(12)
C8 C9 C10 127.39(16)
C8 C9 H9 116.3
C10 C9 H9 116.3
O2 N1 C7 122.02(13)
O2 N1 C8 122.20(13)
C7 N1 C8 115.03(14)
O3 C10 O4 122.47(16)
O3 C10 C9 128.11(16)
O4 C10 C9 109.42(14)
C2 C3 C4 118.20(17)
C2 C3 H3 120.9
C4 C3 H3 120.9
C3 C4 C5 119.36(15)
C3 C4 C8 132.57(15)
C5 C4 C8 108.05(13)
C6 C5 C4 122.36(16)
C6 C5 C7 128.41(16)
C4 C5 C7 109.21(14)
C1 C2 C3 121.90(17)
C1 C2 H2 119.0
C3 C2 H2 119.0
C2 C1 C6 120.43(16)
C2 C1 H1 119.8
C6 C1 H1 119.8
O4 C11 H11A 109.5
O4 C11 H11C 109.5
H11A C11 H11C 109.5
O4 C11 H11B 109.5
H11A C11 H11B 109.5
H11C C11 H11B 109.5
C9 C8 N1 120.91(15)
C9 C8 C4 135.34(16)
N1 C8 C4 103.67(13)
O2 C12 H12B 109.5
O2 C12 H12A 109.5
H12B C12 H12A 109.5
O2 C12 H12C 109.5
H12B C12 H12C 109.5
H12A C12 H12C 109.5
C5 C6 C1 117.73(18)
C5 C6 H6 121.1
C1 C6 H6 121.1
O1 C7 N1 125.76(17)
O1 C7 C5 130.52(17)
N1 C7 C5 103.72(14)

loop_
_geom_bond_atom_site_label_1
_geom_bond_atom_site_label_2
_geom_bond_distance
O4 C10 1.347(2)
O4 C11 1.441(2)
O1 C7 1.217(2)
O2 N1 1.3768(17)
O2 C12 1.443(2)
O3 C10 1.209(2)
C9 C8 1.344(2)
C9 C10 1.462(2)
C9 H9 0.9300
N1 C7 1.379(2)
N1 C8 1.404(2)
C3 C2 1.385(2)
C3 C4 1.387(2)
C3 H3 0.9300
C4 C5 1.399(2)
C4 C8 1.483(2)
C5 C6 1.378(2)
C5 C7 1.483(2)
C2 C1 1.384(3)
C2 H2 0.9300
C1 C6 1.385(3)
C1 H1 0.9300
C11 H11A 0.9600
C11 H11C 0.9600
C11 H11B 0.9600
C12 H12B 0.9600
C12 H12A 0.9600
C12 H12C 0.9600
C6 H6 0.9300

loop_
_geom_torsion_atom_site_label_1
_geom_torsion_atom_site_label_2
_geom_torsion_atom_site_label_3
_geom_torsion_atom_site_label_4
_geom_torsion
C12 O2 N1 C7 85.36(19)
C12 O2 N1 C8 -105.06(17)
C11 O4 C10 O3 -1.8(2)
C11 O4 C10 C9 177.33(14)
C8 C9 C10 O3 -12.0(3)
C8 C9 C10 O4 168.90(16)
C2 C3 C4 C5 0.9(2)
C2 C3 C4 C8 179.18(16)
C3 C4 C5 C6 -1.8(2)
C8 C4 C5 C6 179.52(16)
C3 C4 C5 C7 176.67(14)
C8 C4 C5 C7 -2.03(17)
C4 C3 C2 C1 0.6(3)
C3 C2 C1 C6 -1.2(3)
C10 C9 C8 N1 -179.34(15)
C10 C9 C8 C4 -3.1(3)
O2 N1 C8 C9 1.0(2)
C7 N1 C8 C9 171.26(14)
O2 N1 C8 C4 -176.26(13)
C7 N1 C8 C4 -6.01(18)
C3 C4 C8 C9 9.5(3)
C5 C4 C8 C9 -172.03(18)
C3 C4 C8 N1 -173.83(16)
C5 C4 C8 N1 4.64(17)
C4 C5 C6 C1 1.2(3)
C7 C5 C6 C1 -176.97(17)
C2 C1 C6 C5 0.3(3)
O2 N1 C7 O1 -5.7(3)
C8 N1 C7 O1 -175.97(16)
O2 N1 C7 C5 175.08(13)
C8 N1 C7 C5 4.81(19)
C6 C5 C7 O1 -2.3(3)
C4 C5 C7 O1 179.37(18)
C6 C5 C7 N1 176.87(17)
C4 C5 C7 N1 -1.46(18)
